data_7238636
loop_
_publ_author_name
'Surya Prakash Rao, H.'
'Vijjapu, Satish'

_publ_section_title
;
 Chemistry of 9,10-phenanthrenequinone revisited: iron(iii) chloride
 catalyzed reactions of 9,10-phenanthrenequinone with acyclic and cyclic
 ketones provide furan annulated products
;
_journal_issue 17
_journal_name_full 'RSC Advances'
_journal_page_first 6773
_journal_paper_doi 10.1039/c2ra20499a
_journal_volume 2
_journal_year 2012
_chemical_formula_moiety 'C19 H18 O3'
_chemical_formula_sum 'C19 H18 O3'
_chemical_formula_weight 294.33
_chemical_name_common 10-Hydroxy-10-(2-oxopentyl)phenanthren-9(10H)-one
_chemical_name_systematic
;
10-Hydroxy-10-(2-oxopentyl)phenanthren-9(10H)-one
;
_space_group_IT_number 2
_space_group_name_Hall '-P 1'
_space_group_name_H-M_alt 'P -1'
_symmetry_cell_setting triclinic
_symmetry_space_group_name_H-M 'P -1'
_atom_sites_solution_hydrogens geom
_atom_sites_solution_primary direct
_atom_sites_solution_secondary difmap
_audit_creation_method SHELXL-97
_cell_angle_alpha 65.961(14)
_cell_angle_beta 85.022(9)
_cell_angle_gamma 66.268(12)
_cell_formula_units_Z 2
_cell_length_a 8.2005(8)
_cell_length_b 9.5269(16)
_cell_length_c 11.4959(15)
_cell_measurement_reflns_used 1650
_cell_measurement_temperature 293(2)
_cell_measurement_theta_max 29.2120
_cell_measurement_theta_min 2.4990
_cell_volume 747.7(2)
_computing_cell_refinement 'CrysAlis RED (Oxford Diffraction, 2009)'
_computing_data_collection 'CrysAlis CCD (Oxford Diffraction, 2009)'
_computing_data_reduction 'CrysAlis RED (Oxford Diffraction, 2009)'
_computing_molecular_graphics '<i>ORTEP-3 for Windows</i> (Farrugia, 1997) and PLATON (Spek, 2009)'
_computing_publication_material '<i>PLATON</i> (Spek, 2009)'
_computing_structure_refinement '<i>SHELXL97</i> (Sheldrick, 2008)'
_computing_structure_solution '<i>SHELXS97</i> (Sheldrick, 2008)'
_diffrn_ambient_temperature 293(2)
_diffrn_detector_area_resol_mean 15.9821
_diffrn_measured_fraction_theta_full 1.000
_diffrn_measured_fraction_theta_max 1.000
_diffrn_measurement_device_type 'Xcalibur, Eos'
_diffrn_measurement_method '\w scans'
_diffrn_radiation_monochromator graphite
_diffrn_radiation_source 'fine-focus sealed tube'
_diffrn_radiation_type MoK\a
_diffrn_radiation_wavelength 0.71073
_diffrn_reflns_av_R_equivalents 0.0270
_diffrn_reflns_av_sigmaI/netI 0.0628
_diffrn_reflns_limit_h_max 9
_diffrn_reflns_limit_h_min -9
_diffrn_reflns_limit_k_max 9
_diffrn_reflns_limit_k_min -11
_diffrn_reflns_limit_l_max 13
_diffrn_reflns_limit_l_min -13
_diffrn_reflns_number 4851
_diffrn_reflns_theta_full 24.99
_diffrn_reflns_theta_max 24.99
_diffrn_reflns_theta_min 2.50
_exptl_absorpt_coefficient_mu 0.088
_exptl_absorpt_correction_T_max 0.969
_exptl_absorpt_correction_T_min 0.967
_exptl_absorpt_correction_type multi-scan
_exptl_absorpt_process_details
;
CrysAlisPro, Oxford Diffraction Ltd.,
Version 1.171.33.55 (release 05-01-2010 CrysAlis171 .NET)
(compiled Jan 5 2010,16:28:46)
Empirical absorption correction using spherical harmonics,
implemented in SCALE3 ABSPACK scaling algorithm.
;
_exptl_crystal_colour colourless
_exptl_crystal_density_diffrn 1.307
_exptl_crystal_density_method 'not measured'
_exptl_crystal_description block
_exptl_crystal_F_000 312
_exptl_crystal_size_max 0.38
_exptl_crystal_size_mid 0.36
_exptl_crystal_size_min 0.36
_refine_diff_density_max 0.125
_refine_diff_density_min -0.168
_refine_diff_density_rms 0.030
_refine_ls_extinction_method none
_refine_ls_goodness_of_fit_ref 0.601
_refine_ls_hydrogen_treatment constr
_refine_ls_matrix_type full
_refine_ls_number_parameters 201
_refine_ls_number_reflns 2628
_refine_ls_number_restraints 0
_refine_ls_restrained_S_all 0.601
_refine_ls_R_factor_all 0.0785
_refine_ls_R_factor_gt 0.0367
_refine_ls_shift/su_max 0.015
_refine_ls_shift/su_mean 0.002
_refine_ls_structure_factor_coef Fsqd
_refine_ls_weighting_details 'calc w=1/[\s^2^(Fo^2^)+(0.1000P)^2^+0.0000P] where P=(Fo^2^+2Fc^2^)/3'
_refine_ls_weighting_scheme calc
_refine_ls_wR_factor_gt 0.0935
_refine_ls_wR_factor_ref 0.1102
_reflns_number_gt 1470
_reflns_number_total 2628
_reflns_threshold_expression >2sigma(I)
_cod_data_source_file c2ra20499a.txt
_cod_data_source_block 4b
_cod_original_cell_volume 747.66(21)
_cod_database_code 7238636

loop_
_symmetry_equiv_pos_as_xyz
'x, y, z'
'-x, -y, -z'

loop_
_atom_site_label
_atom_site_type_symbol
_atom_site_fract_x
_atom_site_fract_y
_atom_site_fract_z
_atom_site_U_iso_or_equiv
_atom_site_adp_type
_atom_site_occupancy
_atom_site_symmetry_multiplicity
_atom_site_calc_flag
_atom_site_refinement_flags
O2 O 0.86939(15) 0.21869(16) 0.30394(11) 0.0463(4) Uani 1 1 d .
H2 H 0.9034 0.1723 0.3804 0.069 Uiso 1 1 calc R
C5 C 0.4749(2) 0.1186(2) 0.31468(15) 0.0362(4) Uani 1 1 d .
C14 C 0.5768(2) 0.2143(2) 0.28692(15) 0.0359(4) Uani 1 1 d .
C6 C 0.5628(2) -0.0622(2) 0.34085(15) 0.0373(4) Uani 1 1 d .
C12 C 0.8546(2) -0.0503(2) 0.36166(16) 0.0369(4) Uani 1 1 d .
O1 O 0.99341(15) -0.11520(17) 0.42959(12) 0.0532(4) Uani 1 1 d .
C11 C 0.7492(2) -0.1437(2) 0.35999(15) 0.0367(4) Uani 1 1 d .
O3 O 1.08502(17) -0.05407(18) 0.14812(13) 0.0597(4) Uani 1 1 d .
C13 C 0.7774(2) 0.1364(2) 0.27609(15) 0.0352(4) Uani 1 1 d .
C1 C 0.4941(2) 0.3840(2) 0.25983(17) 0.0472(5) Uani 1 1 d .
H1 H 0.5627 0.4467 0.2418 0.057 Uiso 1 1 calc R
C4 C 0.2905(2) 0.1991(3) 0.31463(17) 0.0485(5) Uani 1 1 d .
H4 H 0.2207 0.1375 0.3338 0.058 Uiso 1 1 calc R
C15 C 0.8025(2) 0.1630(2) 0.13436(16) 0.0408(5) Uani 1 1 d .
H15A H 0.7419 0.1077 0.1114 0.049 Uiso 1 1 calc R
H15B H 0.7465 0.2821 0.0803 0.049 Uiso 1 1 calc R
C16 C 0.9973(2) 0.0956(3) 0.10825(16) 0.0401(4) Uani 1 1 d .
C7 C 0.4669(2) -0.1592(3) 0.35124(17) 0.0504(5) Uani 1 1 d .
H7 H 0.3426 -0.1090 0.3404 0.060 Uiso 1 1 calc R
C10 C 0.8347(3) -0.3139(2) 0.38669(17) 0.0501(5) Uani 1 1 d .
H10 H 0.9588 -0.3664 0.3995 0.060 Uiso 1 1 calc R
C2 C 0.3111(3) 0.4612(3) 0.25933(18) 0.0569(6) Uani 1 1 d .
H2A H 0.2563 0.5754 0.2406 0.068 Uiso 1 1 calc R
C17 C 1.0715(2) 0.2233(3) 0.03545(17) 0.0474(5) Uani 1 1 d .
H17A H 1.0597 0.2895 0.0837 0.057 Uiso 1 1 calc R
H17B H 0.9975 0.2986 -0.0448 0.057 Uiso 1 1 calc R
C8 C 0.5536(3) -0.3273(3) 0.37721(19) 0.0591(6) Uani 1 1 d .
H8 H 0.4872 -0.3890 0.3833 0.071 Uiso 1 1 calc R
C9 C 0.7374(3) -0.4054(3) 0.39435(19) 0.0605(6) Uani 1 1 d .
H9 H 0.7952 -0.5189 0.4110 0.073 Uiso 1 1 calc R
C3 C 0.2101(2) 0.3677(3) 0.28677(19) 0.0566(6) Uani 1 1 d .
H3 H 0.0867 0.4192 0.2864 0.068 Uiso 1 1 calc R
C19 C 1.3344(3) 0.2955(3) -0.04602(19) 0.0669(7) Uani 1 1 d .
H19A H 1.2604 0.3860 -0.1212 0.100 Uiso 1 1 calc R
H19B H 1.4547 0.2499 -0.0673 0.100 Uiso 1 1 calc R
H19C H 1.3332 0.3367 0.0177 0.100 Uiso 1 1 calc R
C18 C 1.2632(2) 0.1596(3) 0.00557(19) 0.0539(6) Uani 1 1 d .
H18A H 1.2725 0.1131 -0.0569 0.065 Uiso 1 1 calc R
H18B H 1.3367 0.0699 0.0827 0.065 Uiso 1 1 calc R

loop_
_atom_site_aniso_label
_atom_site_aniso_U_11
_atom_site_aniso_U_22
_atom_site_aniso_U_33
_atom_site_aniso_U_23
_atom_site_aniso_U_13
_atom_site_aniso_U_12
O2 0.0474(7) 0.0537(9) 0.0502(8) -0.0208(7) -0.0019(6) -0.0312(7)
C5 0.0356(9) 0.0489(13) 0.0281(9) -0.0156(9) 0.0023(7) -0.0208(9)
C14 0.0374(9) 0.0437(12) 0.0330(10) -0.0188(9) 0.0036(7) -0.0192(9)
C6 0.0444(10) 0.0429(12) 0.0282(9) -0.0102(8) 0.0027(7) -0.0253(9)
C12 0.0351(9) 0.0430(11) 0.0339(9) -0.0168(9) 0.0022(7) -0.0155(8)
O1 0.0447(7) 0.0595(10) 0.0508(8) -0.0172(7) -0.0127(6) -0.0187(6)
C11 0.0441(10) 0.0388(12) 0.0285(9) -0.0109(8) 0.0000(7) -0.0200(9)
O3 0.0562(8) 0.0457(10) 0.0689(10) -0.0184(8) 0.0101(7) -0.0185(7)
C13 0.0355(9) 0.0406(11) 0.0376(10) -0.0167(9) 0.0004(7) -0.0218(8)
C1 0.0500(11) 0.0458(13) 0.0533(12) -0.0244(10) 0.0051(9) -0.0221(10)
C4 0.0419(11) 0.0643(15) 0.0484(12) -0.0276(11) 0.0110(8) -0.0268(10)
C15 0.0410(10) 0.0471(12) 0.0361(10) -0.0131(9) 0.0018(7) -0.0231(9)
C16 0.0412(10) 0.0455(13) 0.0340(10) -0.0155(9) 0.0004(8) -0.0180(9)
C7 0.0545(11) 0.0619(15) 0.0441(12) -0.0169(11) 0.0030(9) -0.0369(11)
C10 0.0588(12) 0.0422(13) 0.0448(12) -0.0141(10) -0.0024(9) -0.0183(10)
C2 0.0536(12) 0.0505(14) 0.0635(14) -0.0321(11) 0.0017(10) -0.0083(11)
C17 0.0464(10) 0.0520(13) 0.0412(11) -0.0140(10) 0.0059(8) -0.0228(9)
C8 0.0881(16) 0.0530(15) 0.0514(13) -0.0160(11) 0.0032(11) -0.0476(13)
C9 0.0853(15) 0.0447(14) 0.0537(13) -0.0166(11) -0.0036(11) -0.0299(12)
C3 0.0358(10) 0.0732(18) 0.0620(14) -0.0371(12) 0.0094(9) -0.0144(11)
C19 0.0605(13) 0.0877(18) 0.0578(14) -0.0234(13) 0.0158(10) -0.0434(13)
C18 0.0490(11) 0.0619(15) 0.0514(13) -0.0229(11) 0.0136(9) -0.0250(10)

loop_
_atom_type_symbol
_atom_type_description
_atom_type_scat_dispersion_real
_atom_type_scat_dispersion_imag
_atom_type_scat_source
C C 0.0033 0.0016 'International Tables Vol C Tables 4.2.6.8 and 6.1.1.4'
H H 0.0000 0.0000 'International Tables Vol C Tables 4.2.6.8 and 6.1.1.4'
O O 0.0106 0.0060 'International Tables Vol C Tables 4.2.6.8 and 6.1.1.4'

loop_
_geom_angle_atom_site_label_1
_geom_angle_atom_site_label_2
_geom_angle_atom_site_label_3
_geom_angle
C13 O2 H2 109.5
C4 C5 C14 118.08(18)
C4 C5 C6 121.79(16)
C14 C5 C6 120.13(14)
C1 C14 C5 120.09(16)
C1 C14 C13 119.19(16)
C5 C14 C13 120.56(16)
C11 C6 C7 117.37(18)
C11 C6 C5 119.69(15)
C7 C6 C5 122.91(16)
O1 C12 C11 123.08(17)
O1 C12 C13 120.64(16)
C11 C12 C13 116.25(14)
C10 C11 C6 120.72(17)
C10 C11 C12 119.92(16)
C6 C11 C12 119.19(16)
O2 C13 C12 111.18(13)
O2 C13 C14 112.08(14)
C12 C13 C14 110.16(13)
O2 C13 C15 106.21(13)
C12 C13 C15 109.72(14)
C14 C13 C15 107.32(13)
C2 C1 C14 120.74(18)
C2 C1 H1 119.6
C14 C1 H1 119.6
C3 C4 C5 121.22(19)
C3 C4 H4 119.4
C5 C4 H4 119.4
C16 C15 C13 113.24(13)
C16 C15 H15A 108.9
C13 C15 H15A 108.9
C16 C15 H15B 108.9
C13 C15 H15B 108.9
H15A C15 H15B 107.7
O3 C16 C17 123.40(17)
O3 C16 C15 120.22(17)
C17 C16 C15 116.36(17)
C8 C7 C6 121.12(18)
C8 C7 H7 119.4
C6 C7 H7 119.4
C9 C10 C11 120.64(18)
C9 C10 H10 119.7
C11 C10 H10 119.7
C3 C2 C1 119.5(2)
C3 C2 H2A 120.3
C1 C2 H2A 120.3
C16 C17 C18 117.28(18)
C16 C17 H17A 108.0
C18 C17 H17A 108.0
C16 C17 H17B 108.0
C18 C17 H17B 108.0
H17A C17 H17B 107.2
C7 C8 C9 120.8(2)
C7 C8 H8 119.6
C9 C8 H8 119.6
C10 C9 C8 119.3(2)
C10 C9 H9 120.4
C8 C9 H9 120.4
C4 C3 C2 120.41(18)
C4 C3 H3 119.8
C2 C3 H3 119.8
C18 C19 H19A 109.5
C18 C19 H19B 109.5
H19A C19 H19B 109.5
C18 C19 H19C 109.5
H19A C19 H19C 109.5
H19B C19 H19C 109.5
C17 C18 C19 112.68(18)
C17 C18 H18A 109.1
C19 C18 H18A 109.1
C17 C18 H18B 109.1
C19 C18 H18B 109.1
H18A C18 H18B 107.8

loop_
_geom_bond_atom_site_label_1
_geom_bond_atom_site_label_2
_geom_bond_distance
O2 C13 1.4175(19)
O2 H2 0.8200
C5 C4 1.393(2)
C5 C14 1.401(2)
C5 C6 1.481(2)
C14 C1 1.383(3)
C14 C13 1.526(2)
C6 C11 1.397(2)
C6 C7 1.402(2)
C12 O1 1.2176(18)
C12 C11 1.474(2)
C12 C13 1.519(2)
C11 C10 1.391(3)
O3 C16 1.208(2)
C13 C15 1.552(2)
C1 C2 1.380(2)
C1 H1 0.9300
C4 C3 1.372(3)
C4 H4 0.9300
C15 C16 1.517(2)
C15 H15A 0.9700
C15 H15B 0.9700
C16 C17 1.493(2)
C7 C8 1.375(3)
C7 H7 0.9300
C10 C9 1.374(3)
C10 H10 0.9300
C2 C3 1.378(3)
C2 H2A 0.9300
C17 C18 1.505(2)
C17 H17A 0.9700
C17 H17B 0.9700
C8 C9 1.376(3)
C8 H8 0.9300
C9 H9 0.9300
C3 H3 0.9300
C19 C18 1.514(3)
C19 H19A 0.9600
C19 H19B 0.9600
C19 H19C 0.9600
C18 H18A 0.9700
C18 H18B 0.9700

loop_
_geom_torsion_atom_site_label_1
_geom_torsion_atom_site_label_2
_geom_torsion_atom_site_label_3
_geom_torsion_atom_site_label_4
_geom_torsion
C4 C5 C14 C1 -0.3(2)
C6 C5 C14 C1 178.64(16)
C4 C5 C14 C13 -175.61(15)
C6 C5 C14 C13 3.4(2)
C4 C5 C6 C11 -169.86(15)
C14 C5 C6 C11 11.2(2)
C4 C5 C6 C7 8.3(3)
C14 C5 C6 C7 -170.67(15)
C7 C6 C11 C10 0.8(2)
C5 C6 C11 C10 178.99(15)
C7 C6 C11 C12 -174.47(15)
C5 C6 C11 C12 3.8(2)
O1 C12 C11 C10 -29.7(3)
C13 C12 C11 C10 152.30(16)
O1 C12 C11 C6 145.56(17)
C13 C12 C11 C6 -32.4(2)
O1 C12 C13 O2 -9.7(2)
C11 C12 C13 O2 168.36(13)
O1 C12 C13 C14 -134.56(16)
C11 C12 C13 C14 43.49(19)
O1 C12 C13 C15 107.50(18)
C11 C12 C13 C15 -74.45(17)
C1 C14 C13 O2 30.7(2)
C5 C14 C13 O2 -154.00(14)
C1 C14 C13 C12 155.04(16)
C5 C14 C13 C12 -29.6(2)
C1 C14 C13 C15 -85.55(19)
C5 C14 C13 C15 89.77(18)
C5 C14 C1 C2 -0.2(3)
C13 C14 C1 C2 175.13(15)
C14 C5 C4 C3 0.8(3)
C6 C5 C4 C3 -178.18(17)
O2 C13 C15 C16 58.29(19)
C12 C13 C15 C16 -61.97(19)
C14 C13 C15 C16 178.34(15)
C13 C15 C16 O3 71.3(2)
C13 C15 C16 C17 -107.04(18)
C11 C6 C7 C8 -1.0(3)
C5 C6 C7 C8 -179.19(17)
C6 C11 C10 C9 0.2(3)
C12 C11 C10 C9 175.41(16)
C14 C1 C2 C3 0.3(3)
O3 C16 C17 C18 3.2(3)
C15 C16 C17 C18 -178.51(16)
C6 C7 C8 C9 0.3(3)
C11 C10 C9 C8 -1.0(3)
C7 C8 C9 C10 0.7(3)
C5 C4 C3 C2 -0.7(3)
C1 C2 C3 C4 0.1(3)
C16 C17 C18 C19 -169.34(16)
